data_4513705
loop_
_publ_author_name
'Thangavelu, Sonia G.'
'Cahill, Christopher L.'

_publ_section_title
;
 A Family of Uranyl Coordination Polymers Containing O-Donor
 Dicarboxylates and Trispyridyltriazine Guests
;
_journal_issue 1
_journal_name_full 'Crystal Growth &amp; Design'
_journal_page_first 42
_journal_paper_doi 10.1021/acs.cgd.5b00778
_journal_volume 16
_journal_year 2016
_chemical_formula_moiety 'C40 H24 N7 Na O9 U'
_chemical_formula_sum 'C40 H24 N7 Na O9 U'
_chemical_formula_weight 1007.68
_space_group_crystal_system triclinic
_space_group_IT_number 2
_space_group_name_Hall '-P 1'
_space_group_name_H-M_alt 'P -1'
_symmetry_cell_setting triclinic
_symmetry_Int_Tables_number 2
_symmetry_space_group_name_Hall '-P 1'
_symmetry_space_group_name_H-M 'P -1'
_atom_sites_solution_hydrogens geom
_audit_creation_method SHELXL-2013
_cell_angle_alpha 99.1790(10)
_cell_angle_beta 101.2040(10)
_cell_angle_gamma 106.3880(10)
_cell_formula_units_Z 2
_cell_length_a 9.3441(4)
_cell_length_b 13.2595(5)
_cell_length_c 16.5534(6)
_cell_measurement_reflns_used 10401
_cell_measurement_temperature 100(2)
_cell_measurement_theta_max 30.421
_cell_measurement_theta_min 1.644
_cell_volume 1879.38(13)
_computing_cell_refinement 'SAINT, Bruker-AXS'
_computing_data_collection 'APEX, Bruker-AXS'
_computing_data_reduction 'SAINT, Bruker-AXS'
_computing_molecular_graphics 'SHELXL-2013 (Sheldrick, 2013)'
_computing_publication_material 'WINGX, (Farrugia, 2013)'
_computing_structure_refinement 'SHELXL-2013 (Sheldrick, 2013)'
_computing_structure_solution 'SHELXS-2013 (Sheldrick, 2013)'
_diffrn_ambient_temperature 100(2)
_diffrn_measured_fraction_theta_full 1.000
_diffrn_measured_fraction_theta_max 0.913
_diffrn_measurement_device_type 'Bruker APEX CCD'
_diffrn_measurement_method 'omega and phi scans'
_diffrn_radiation_type MoK\a
_diffrn_radiation_wavelength 0.71073
_diffrn_reflns_av_R_equivalents 0.0208
_diffrn_reflns_av_unetI/netI 0.0246
_diffrn_reflns_laue_measured_fraction_full 1.000
_diffrn_reflns_laue_measured_fraction_max 0.913
_diffrn_reflns_limit_h_max 13
_diffrn_reflns_limit_h_min -12
_diffrn_reflns_limit_k_max 18
_diffrn_reflns_limit_k_min -18
_diffrn_reflns_limit_l_max 22
_diffrn_reflns_limit_l_min -22
_diffrn_reflns_number 27958
_diffrn_reflns_point_group_measured_fraction_full 1.000
_diffrn_reflns_point_group_measured_fraction_max 0.913
_diffrn_reflns_theta_full 25.500
_diffrn_reflns_theta_max 30.423
_diffrn_reflns_theta_min 1.644
_diffrn_source 'fine-focus sealed tube'
_diffrn_source_type 'Bruker APEX CCD'
_exptl_absorpt_coefficient_mu 4.397
_exptl_absorpt_correction_T_max 0.595
_exptl_absorpt_correction_T_min 0.537
_exptl_absorpt_correction_type multi-scan
_exptl_absorpt_process_details 'SADABS, G. Sheldrick (1999)'
_exptl_crystal_colour yellow
_exptl_crystal_density_diffrn 1.781
_exptl_crystal_density_method 'not measured'
_exptl_crystal_description block
_exptl_crystal_F_000 976
_exptl_crystal_size_max 0.162
_exptl_crystal_size_mid 0.153
_exptl_crystal_size_min 0.132
_refine_diff_density_max 1.075
_refine_diff_density_min -0.322
_refine_diff_density_rms 0.084
_refine_ls_extinction_method none
_refine_ls_goodness_of_fit_ref 1.059
_refine_ls_hydrogen_treatment constr
_refine_ls_matrix_type full
_refine_ls_number_parameters 523
_refine_ls_number_reflns 10401
_refine_ls_number_restraints 0
_refine_ls_restrained_S_all 1.059
_refine_ls_R_factor_all 0.0271
_refine_ls_R_factor_gt 0.0223
_refine_ls_shift/su_max 0.003
_refine_ls_shift/su_mean 0.000
_refine_ls_structure_factor_coef Fsqd
_refine_ls_weighting_details 'w=1/[\s^2^(Fo^2^)+(0.0299P)^2^+0.2790P] where P=(Fo^2^+2Fc^2^)/3'
_refine_ls_weighting_scheme calc
_refine_ls_wR_factor_gt 0.0527
_refine_ls_wR_factor_ref 0.0544
_reflns_Friedel_coverage 0.000
_reflns_number_gt 9401
_reflns_number_total 10401
_reflns_threshold_expression 'I > 2\s(I)'
_cod_data_source_file cg5b00778_si_002.cif
_cod_data_source_block comopund4
_cod_depositor_comments 'Adding full bibliography for 4513702--4513705.cif.'
_cod_database_code 4513705
_shelx_space_group_comment
;
The symmetry employed for this shelxl refinement is uniquely defined
by the following loop, which should always be used as a source of
symmetry information in preference to the above space-group names.
They are only intended as comments.
;
_shelx_estimated_absorpt_t_min 0.536
_shelx_estimated_absorpt_t_max 0.594
_shelxl_version_number 2013-4

loop_
_space_group_symop_operation_xyz
'x, y, z'
'-x, -y, -z'

loop_
_atom_site_label
_atom_site_type_symbol
_atom_site_fract_x
_atom_site_fract_y
_atom_site_fract_z
_atom_site_U_iso_or_equiv
_atom_site_adp_type
_atom_site_occupancy
_atom_site_site_symmetry_order
_atom_site_calc_flag
_atom_site_refinement_flags_posn
_atom_site_refinement_flags_adp
U1 U 0.18685(2) 0.94128(2) 0.68955(2) 0.02972(3) Uani 1 1 d . .
O4 O 0.2033(2) 1.04614(14) 0.83227(11) 0.0467(5) Uani 1 1 d . .
C24 C -0.1617(3) 1.40142(19) 1.08318(15) 0.0373(5) Uani 1 1 d . .
O1 O 0.3682(2) 0.92478(18) 0.72067(13) 0.0508(5) Uani 1 1 d . .
O3 O 0.0974(3) 0.87400(14) 0.81106(12) 0.0526(5) Uani 1 1 d . .
O2 O 0.0066(2) 0.95648(18) 0.65453(13) 0.0548(5) Uani 1 1 d . .
O5 O 0.1358(3) 0.79808(15) 0.56180(12) 0.0667(7) Uani 1 1 d . .
C18 C 0.4887(4) 1.1940(3) 1.1391(2) 0.0611(8) Uani 1 1 d . .
H18 H 0.5705 1.1694 1.1620 0.073 Uiso 1 1 calc R U
C34 C 0.0296(4) 1.2715(3) 0.69219(19) 0.0621(8) Uani 1 1 d . .
H34 H 0.0877 1.2391 0.6618 0.075 Uiso 1 1 calc R U
O6 O 0.0672(3) 0.74020(15) 0.66736(13) 0.0678(7) Uani 1 1 d . .
C17 C 0.4656(4) 1.2088(2) 1.0584(2) 0.0581(8) Uani 1 1 d . .
H17 H 0.5349 1.1949 1.0265 0.070 Uiso 1 1 calc R U
C25 C -0.1400(3) 1.3960(2) 1.16719(17) 0.0495(6) Uani 1 1 d . .
H25 H -0.0681 1.3642 1.1918 0.059 Uiso 1 1 calc R U
N1 N -0.2658(3) 1.44158(18) 1.04438(13) 0.0434(5) Uani 1 1 d . .
C11 C -0.2297(5) 0.6037(3) 0.4898(2) 0.0659(9) Uani 1 1 d . .
H11 H -0.2052 0.6767 0.5187 0.079 Uiso 1 1 calc R U
C33 C -0.0738(4) 1.3108(3) 0.64815(18) 0.0629(9) Uani 1 1 d . .
H33 H -0.0865 1.3057 0.5891 0.076 Uiso 1 1 calc R U
C7 C 0.3267(3) 0.9102(2) 1.09130(18) 0.0485(6) Uani 1 1 d . .
H7 H 0.4153 0.8876 1.0966 0.058 Uiso 1 1 calc R U
O8 O 0.4824(3) 1.27583(17) 0.69733(14) 0.0731(7) Uani 1 1 d . .
N2 N 0.0491(2) 1.33490(17) 1.07330(12) 0.0386(4) Uani 1 1 d . .
N3 N -0.0961(2) 1.36162(17) 0.94905(12) 0.0377(4) Uani 1 1 d . .
C30 C -0.0315(3) 1.3212(2) 0.81564(15) 0.0387(5) Uani 1 1 d . .
N4 N 0.1112(2) 1.29330(16) 0.94297(12) 0.0360(4) Uani 1 1 d . .
N6 N 0.3521(3) 1.24162(18) 1.02155(15) 0.0455(5) Uani 1 1 d . .
C29 C -0.0042(3) 1.32549(18) 0.90805(14) 0.0344(5) Uani 1 1 d . .
N5 N 0.0542(3) 1.2757(2) 0.77485(14) 0.0486(5) Uani 1 1 d . .
C3 C -0.0665(3) 1.01998(17) 0.92196(13) 0.0312(5) Uani 1 1 d . .
C21 C 0.2582(3) 1.26327(19) 1.06847(16) 0.0385(5) Uani 1 1 d . .
C13 C 0.0394(4) 0.60664(19) 0.54519(15) 0.0437(6) Uani 1 1 d . .
C4 C 0.0612(3) 0.98300(16) 0.93002(13) 0.0302(4) Uani 1 1 d . .
C1 C 0.1253(3) 0.96543(18) 0.85349(14) 0.0335(5) Uani 1 1 d . .
C8 C 0.2642(3) 0.9266(2) 1.16174(16) 0.0450(6) Uani 1 1 d . .
H8 H 0.3102 0.9137 1.2138 0.054 Uiso 1 1 calc R U
C22 C 0.1327(3) 1.29930(18) 1.02586(15) 0.0351(5) Uani 1 1 d . .
C23 C -0.0645(3) 1.36391(19) 1.03192(14) 0.0348(5) Uani 1 1 d . .
C12 C -0.1124(4) 0.5529(2) 0.49785(16) 0.0472(7) Uani 1 1 d . .
C5 C 0.1293(3) 0.96274(17) 1.00605(14) 0.0314(4) Uani 1 1 d . .
C2 C -0.1396(3) 1.0395(2) 0.84433(15) 0.0382(5) Uani 1 1 d . .
H2 H -0.0999 1.0286 0.7962 0.046 Uiso 1 1 calc R U
C28 C -0.3476(3) 1.4799(2) 1.09173(19) 0.0522(7) Uani 1 1 d . .
H28 H -0.4225 1.5082 1.0655 0.063 Uiso 1 1 calc R U
C15 C 0.3087(4) 0.6111(3) 0.59501(19) 0.0583(8) Uani 1 1 d . .
H15 H 0.3383 0.6847 0.6238 0.070 Uiso 1 1 calc R U
C19 C 0.3905(4) 1.2155(2) 1.1863(2) 0.0584(8) Uani 1 1 d . .
H19 H 0.4031 1.2054 1.2425 0.070 Uiso 1 1 calc R U
C31 C -0.1382(3) 1.3633(3) 0.77680(17) 0.0514(7) Uani 1 1 d . .
H31 H -0.1958 1.3952 0.8080 0.062 Uiso 1 1 calc R U
C14 C 0.1527(3) 0.5574(2) 0.54755(15) 0.0445(6) Uani 1 1 d . .
C6 C 0.2605(3) 0.9268(2) 1.01599(16) 0.0428(6) Uani 1 1 d . .
H6 H 0.3025 0.9142 0.9690 0.051 Uiso 1 1 calc R U
C20 C 0.2730(3) 1.2519(2) 1.15131(17) 0.0485(6) Uani 1 1 d . .
H20 H 0.2048 1.2687 1.1829 0.058 Uiso 1 1 calc R U
C10 C -0.3738(5) 0.5497(3) 0.4419(3) 0.0813(11) Uani 1 1 d . .
H10 H -0.4487 0.5856 0.4362 0.098 Uiso 1 1 calc R U
C26 C -0.2251(4) 1.4377(3) 1.21468(19) 0.0581(8) Uani 1 1 d . .
H26 H -0.2112 1.4364 1.2729 0.070 Uiso 1 1 calc R U
C9 C 0.0832(4) 0.7220(2) 0.59467(16) 0.0464(6) Uani 1 1 d . .
C27 C -0.3297(4) 1.4808(3) 1.17666(19) 0.0563(8) Uani 1 1 d . .
H27 H -0.3888 1.5108 1.2080 0.068 Uiso 1 1 calc R U
C32 C -0.1588(4) 1.3578(3) 0.69086(19) 0.0638(9) Uani 1 1 d . .
H32 H -0.2310 1.3862 0.6619 0.077 Uiso 1 1 calc R U
C16 C 0.4150(5) 0.5601(3) 0.6000(2) 0.0759(10) Uani 1 1 d . .
H16 H 0.5181 0.5979 0.6318 0.091 Uiso 1 1 calc R U
O7 O 0.3155(2) 1.12991(14) 0.71622(12) 0.0494(5) Uani 1 1 d . .
N7 N 0.2763(3) 1.02082(17) 0.56263(12) 0.0380(4) Uani 1 1 d . .
C39 C 0.3730(3) 1.1221(2) 0.58388(15) 0.0387(5) Uani 1 1 d . .
C40 C 0.3958(3) 1.1821(2) 0.67239(17) 0.0447(6) Uani 1 1 d . .
C35 C 0.2474(4) 0.9667(2) 0.48245(16) 0.0533(7) Uani 1 1 d . .
H35 H 0.1761 0.8954 0.4655 0.064 Uiso 1 1 calc R U
C38 C 0.4481(4) 1.1697(3) 0.52850(19) 0.0555(7) Uani 1 1 d . .
H38 H 0.5186 1.2412 0.5465 0.067 Uiso 1 1 calc R U
C36 C 0.3161(4) 1.0094(3) 0.42346(17) 0.0579(8) Uani 1 1 d . .
H36 H 0.2922 0.9681 0.3673 0.069 Uiso 1 1 calc R U
C37 C 0.4188(4) 1.1116(3) 0.4464(2) 0.0617(8) Uani 1 1 d . .
H37 H 0.4690 1.1421 0.4071 0.074 Uiso 1 1 calc R U
OW1 O 0.5273(2) 1.3369(2) 0.87310(14) 0.0693(7) Uani 1 1 d . .
Na1 Na 0.27876(13) 1.23159(8) 0.86135(7) 0.0467(2) Uani 1 1 d . .

loop_
_atom_site_aniso_label
_atom_site_aniso_U_11
_atom_site_aniso_U_22
_atom_site_aniso_U_33
_atom_site_aniso_U_23
_atom_site_aniso_U_13
_atom_site_aniso_U_12
U1 0.04251(5) 0.02557(4) 0.02123(4) 0.00162(3) 0.01328(3) 0.00974(3)
O4 0.0709(12) 0.0313(9) 0.0339(9) -0.0004(7) 0.0310(9) 0.0027(8)
C24 0.0397(12) 0.0362(12) 0.0293(11) 0.0032(9) 0.0107(10) 0.0029(10)
O1 0.0571(12) 0.0634(13) 0.0419(10) 0.0141(9) 0.0166(9) 0.0309(10)
O3 0.0924(15) 0.0303(9) 0.0376(10) 0.0033(7) 0.0387(10) 0.0108(9)
O2 0.0477(11) 0.0665(13) 0.0508(12) 0.0105(10) 0.0097(9) 0.0228(10)
O5 0.130(2) 0.0285(9) 0.0333(10) 0.0008(8) 0.0367(12) 0.0064(11)
C18 0.064(2) 0.0469(17) 0.068(2) 0.0160(15) -0.0003(17) 0.0226(15)
C34 0.080(2) 0.069(2) 0.0340(15) 0.0006(14) 0.0245(15) 0.0172(17)
O6 0.130(2) 0.0282(9) 0.0397(11) -0.0024(8) 0.0462(12) 0.0061(11)
C17 0.0645(19) 0.0471(16) 0.065(2) 0.0090(14) 0.0113(16) 0.0277(15)
C25 0.0530(16) 0.0623(18) 0.0342(13) 0.0148(12) 0.0163(12) 0.0147(13)
N1 0.0466(12) 0.0455(12) 0.0346(11) 0.0031(9) 0.0116(9) 0.0121(10)
C11 0.091(3) 0.0454(17) 0.063(2) 0.0010(15) 0.0275(19) 0.0256(17)
C33 0.077(2) 0.073(2) 0.0251(13) 0.0071(13) 0.0119(14) 0.0060(17)
C7 0.0550(16) 0.0505(16) 0.0460(15) 0.0109(12) 0.0156(13) 0.0242(13)
O8 0.0971(18) 0.0481(12) 0.0506(13) 0.0001(10) 0.0331(12) -0.0160(12)
N2 0.0449(11) 0.0403(11) 0.0279(9) 0.0080(8) 0.0093(8) 0.0095(9)
N3 0.0420(11) 0.0409(11) 0.0276(10) 0.0070(8) 0.0086(8) 0.0100(9)
C30 0.0435(13) 0.0404(13) 0.0261(11) 0.0064(9) 0.0108(10) 0.0032(10)
N4 0.0423(11) 0.0332(10) 0.0294(10) 0.0044(8) 0.0096(8) 0.0085(8)
N6 0.0513(13) 0.0393(12) 0.0457(13) 0.0067(10) 0.0100(10) 0.0172(10)
C29 0.0407(12) 0.0311(11) 0.0256(10) 0.0056(9) 0.0091(9) 0.0028(9)
N5 0.0622(15) 0.0500(13) 0.0310(11) 0.0032(10) 0.0158(10) 0.0149(11)
C3 0.0445(12) 0.0225(10) 0.0228(10) 0.0011(8) 0.0139(9) 0.0036(9)
C21 0.0445(13) 0.0277(11) 0.0364(12) 0.0064(9) 0.0042(10) 0.0056(10)
C13 0.0785(19) 0.0258(11) 0.0254(11) 0.0016(9) 0.0252(12) 0.0089(12)
C4 0.0441(12) 0.0224(9) 0.0226(10) 0.0006(8) 0.0165(9) 0.0054(9)
C1 0.0460(13) 0.0306(11) 0.0239(10) 0.0041(8) 0.0155(9) 0.0090(10)
C8 0.0566(16) 0.0439(14) 0.0319(12) 0.0108(11) 0.0082(11) 0.0130(12)
C22 0.0407(12) 0.0285(11) 0.0306(11) 0.0056(9) 0.0072(9) 0.0046(9)
C23 0.0401(12) 0.0331(11) 0.0269(11) 0.0057(9) 0.0104(9) 0.0044(9)
C12 0.0764(19) 0.0336(13) 0.0322(12) 0.0032(10) 0.0270(13) 0.0120(13)
C5 0.0429(12) 0.0241(10) 0.0256(10) 0.0016(8) 0.0157(9) 0.0061(9)
C2 0.0488(14) 0.0362(12) 0.0274(11) 0.0064(9) 0.0146(10) 0.0076(10)
C28 0.0525(16) 0.0512(16) 0.0494(16) 0.0015(13) 0.0131(13) 0.0168(13)
C15 0.074(2) 0.0454(16) 0.0438(16) -0.0020(13) 0.0229(15) 0.0029(15)
C19 0.069(2) 0.0476(16) 0.0451(16) 0.0167(13) -0.0067(14) 0.0083(15)
C31 0.0458(15) 0.074(2) 0.0338(13) 0.0161(13) 0.0115(11) 0.0161(14)
C14 0.0712(18) 0.0296(12) 0.0279(11) 0.0007(9) 0.0215(12) 0.0060(12)
C6 0.0544(15) 0.0426(14) 0.0374(13) 0.0059(11) 0.0217(11) 0.0199(12)
C20 0.0539(16) 0.0473(15) 0.0381(14) 0.0133(12) 0.0053(12) 0.0091(12)
C10 0.081(3) 0.077(3) 0.086(3) 0.003(2) 0.026(2) 0.033(2)
C26 0.066(2) 0.072(2) 0.0356(14) 0.0099(14) 0.0240(14) 0.0142(16)
C9 0.0769(19) 0.0294(12) 0.0301(12) 0.0003(9) 0.0236(12) 0.0096(12)
C27 0.0586(18) 0.0583(18) 0.0486(16) 0.0001(14) 0.0283(14) 0.0104(14)
C32 0.064(2) 0.087(2) 0.0356(15) 0.0240(16) 0.0060(14) 0.0172(18)
C16 0.068(2) 0.076(2) 0.067(2) -0.0049(19) 0.0182(18) 0.0087(19)
O7 0.0752(13) 0.0315(9) 0.0366(9) 0.0027(7) 0.0290(9) 0.0025(9)
N7 0.0530(12) 0.0352(10) 0.0277(10) 0.0088(8) 0.0146(9) 0.0132(9)
C39 0.0489(14) 0.0375(12) 0.0331(12) 0.0097(10) 0.0167(10) 0.0139(11)
C40 0.0567(16) 0.0363(13) 0.0389(13) 0.0072(11) 0.0205(12) 0.0065(11)
C35 0.081(2) 0.0468(16) 0.0267(12) 0.0062(11) 0.0145(13) 0.0126(15)
C38 0.0693(19) 0.0510(16) 0.0480(16) 0.0156(13) 0.0311(15) 0.0091(14)
C36 0.088(2) 0.0625(19) 0.0258(12) 0.0105(12) 0.0194(13) 0.0253(17)
C37 0.084(2) 0.069(2) 0.0438(16) 0.0239(15) 0.0357(16) 0.0232(18)
OW1 0.0499(12) 0.0962(18) 0.0484(13) -0.0050(12) 0.0131(10) 0.0142(12)
Na1 0.0535(6) 0.0361(5) 0.0484(6) 0.0025(4) 0.0168(5) 0.0127(5)

loop_
_atom_type_symbol
_atom_type_description
_atom_type_scat_dispersion_real
_atom_type_scat_dispersion_imag
_atom_type_scat_source
C C 0.0033 0.0016 'International Tables Vol C Tables 4.2.6.8 and 6.1.1.4'
H H 0.0000 0.0000 'International Tables Vol C Tables 4.2.6.8 and 6.1.1.4'
N N 0.0061 0.0033 'International Tables Vol C Tables 4.2.6.8 and 6.1.1.4'
O O 0.0106 0.0060 'International Tables Vol C Tables 4.2.6.8 and 6.1.1.4'
U U -9.6767 9.6646 'International Tables Vol C Tables 4.2.6.8 and 6.1.1.4'
Na Na 0.0362 0.0249 'International Tables Vol C Tables 4.2.6.8 and 6.1.1.4'

loop_
_geom_angle_atom_site_label_1
_geom_angle_atom_site_label_2
_geom_angle_atom_site_label_3
_geom_angle
_geom_angle_site_symmetry_1
_geom_angle_site_symmetry_3
O2 U1 O1 177.81(8) . .
O2 U1 O7 92.19(9) . .
O1 U1 O7 88.09(9) . .
O2 U1 O5 91.08(10) . .
O1 U1 O5 87.08(9) . .
O7 U1 O5 129.83(6) . .
O2 U1 O4 88.08(9) . .
O1 U1 O4 94.01(8) . .
O7 U1 O4 64.84(6) . .
O5 U1 O4 165.33(6) . .
O2 U1 O6 91.64(10) . .
O1 U1 O6 88.12(10) . .
O7 U1 O6 176.03(8) . .
O5 U1 O6 51.10(6) . .
O4 U1 O6 114.26(6) . .
O2 U1 O3 88.66(9) . .
O1 U1 O3 93.18(9) . .
O7 U1 O3 115.69(6) . .
O5 U1 O3 114.42(6) . .
O4 U1 O3 50.92(6) . .
O6 U1 O3 63.35(6) . .
O2 U1 N7 89.42(9) . .
O1 U1 N7 88.79(8) . .
O7 U1 N7 62.25(6) . .
O5 U1 N7 67.75(6) . .
O4 U1 N7 126.87(6) . .
O6 U1 N7 118.86(6) . .
O3 U1 N7 177.12(6) . .
O2 U1 C9 92.42(10) . .
O1 U1 C9 86.43(10) . .
O7 U1 C9 155.15(7) . .
O5 U1 C9 25.67(7) . .
O4 U1 C9 139.73(6) . .
O6 U1 C9 25.47(6) . .
O3 U1 C9 88.82(6) . .
N7 U1 C9 93.40(7) . .
O2 U1 C1 85.31(9) . .
O1 U1 C1 96.86(8) . .
O7 U1 C1 90.71(6) . .
O5 U1 C1 139.43(7) . .
O4 U1 C1 25.91(6) . .
O6 U1 C1 88.56(6) . .
O3 U1 C1 25.31(6) . .
N7 U1 C1 152.25(6) . .
C9 U1 C1 114.00(7) . .
C1 O4 Na1 142.52(15) . .
C1 O4 U1 93.87(13) . .
Na1 O4 U1 120.47(8) . .
N1 C24 C25 123.2(2) . .
N1 C24 C23 116.9(2) . .
C25 C24 C23 119.9(2) . .
C1 O3 U1 93.47(14) . .
C9 O5 U1 95.09(15) . .
C17 C18 C19 118.4(3) . .
C17 C18 H18 120.8 . .
C19 C18 H18 120.8 . .
N5 C34 C33 124.4(3) . .
N5 C34 H34 117.8 . .
C33 C34 H34 117.8 . .
C9 O6 U1 93.30(16) . .
N6 C17 C18 124.3(3) . .
N6 C17 H17 117.9 . .
C18 C17 H17 117.9 . .
C26 C25 C24 118.6(3) . .
C26 C25 H25 120.7 . .
C24 C25 H25 120.7 . .
C28 N1 C24 116.6(2) . .
C10 C11 C12 121.1(3) . .
C10 C11 H11 119.4 . .
C12 C11 H11 119.4 . .
C34 C33 C32 118.6(3) . .
C34 C33 H33 120.7 . .
C32 C33 H33 120.7 . .
C6 C7 C8 120.2(3) . .
C6 C7 H7 119.9 . .
C8 C7 H7 119.9 . .
C22 N2 C23 115.3(2) . .
C29 N3 C23 114.5(2) . .
N5 C30 C31 123.7(2) . .
N5 C30 C29 116.1(2) . .
C31 C30 C29 120.2(2) . .
C29 N4 C22 115.1(2) . .
C29 N4 Na1 122.72(15) . .
C22 N4 Na1 122.20(16) . .
C17 N6 C21 116.8(3) . .
C17 N6 Na1 123.1(2) . .
C21 N6 Na1 119.21(17) . .
N4 C29 N3 125.4(2) . .
N4 C29 C30 116.9(2) . .
N3 C29 C30 117.6(2) . .
C34 N5 C30 116.1(3) . .
C34 N5 Na1 123.9(2) . .
C30 N5 Na1 119.15(17) . .
C4 C3 C2 122.7(2) . .
C4 C3 C5 119.1(2) . 2_577
C2 C3 C5 118.2(2) . 2_577
N6 C21 C20 123.3(3) . .
N6 C21 C22 115.7(2) . .
C20 C21 C22 121.0(3) . .
C14 C13 C12 121.7(2) . .
C14 C13 C9 118.7(3) . .
C12 C13 C9 119.6(3) . .
C5 C4 C3 121.80(19) . .
C5 C4 C1 120.0(2) . .
C3 C4 C1 118.2(2) . .
O3 C1 O4 120.3(2) . .
O3 C1 C4 120.7(2) . .
O4 C1 C4 118.98(19) . .
O3 C1 U1 61.22(12) . .
O4 C1 U1 60.22(11) . .
C4 C1 U1 167.20(17) . .
C2 C8 C7 120.7(2) 2_577 .
C2 C8 H8 119.6 2_577 .
C7 C8 H8 119.6 . .
N2 C22 N4 124.7(2) . .
N2 C22 C21 117.5(2) . .
N4 C22 C21 117.8(2) . .
N2 C23 N3 125.0(2) . .
N2 C23 C24 116.3(2) . .
N3 C23 C24 118.7(2) . .
C13 C12 C11 123.0(3) . .
C13 C12 C14 118.9(3) . 2_566
C11 C12 C14 118.1(3) . 2_566
C4 C5 C6 122.7(2) . .
C4 C5 C3 119.1(2) . 2_577
C6 C5 C3 118.2(2) . 2_577
C8 C2 C3 121.2(2) 2_577 .
C8 C2 H2 119.4 2_577 .
C3 C2 H2 119.4 . .
N1 C28 C27 123.9(3) . .
N1 C28 H28 118.1 . .
C27 C28 H28 118.1 . .
C16 C15 C14 121.7(3) . .
C16 C15 H15 119.2 . .
C14 C15 H15 119.2 . .
C18 C19 C20 119.4(3) . .
C18 C19 H19 120.3 . .
C20 C19 H19 120.3 . .
C30 C31 C32 118.0(3) . .
C30 C31 H31 121.0 . .
C32 C31 H31 121.0 . .
C13 C14 C15 122.6(2) . .
C13 C14 C12 119.4(3) . 2_566
C15 C14 C12 117.9(3) . 2_566
C7 C6 C5 121.5(2) . .
C7 C6 H6 119.3 . .
C5 C6 H6 119.3 . .
C19 C20 C21 117.8(3) . .
C19 C20 H20 121.1 . .
C21 C20 H20 121.1 . .
C11 C10 C16 120.8(4) . 2_566
C11 C10 H10 119.6 . .
C16 C10 H10 119.6 2_566 .
C27 C26 C25 119.0(3) . .
C27 C26 H26 120.5 . .
C25 C26 H26 120.5 . .
O6 C9 O5 120.4(2) . .
O6 C9 C13 119.9(2) . .
O5 C9 C13 119.7(2) . .
O6 C9 U1 61.23(13) . .
O5 C9 U1 59.24(13) . .
C13 C9 U1 176.2(2) . .
C26 C27 C28 118.6(3) . .
C26 C27 H27 120.7 . .
C28 C27 H27 120.7 . .
C33 C32 C31 119.2(3) . .
C33 C32 H32 120.4 . .
C31 C32 H32 120.4 . .
C15 C16 C10 120.3(4) . 2_566
C15 C16 H16 119.8 . .
C10 C16 H16 119.8 2_566 .
C40 O7 U1 128.40(16) . .
C40 O7 Na1 121.28(16) . .
U1 O7 Na1 110.31(7) . .
C39 N7 C35 117.0(2) . .
C39 N7 U1 115.78(15) . .
C35 N7 U1 126.80(18) . .
N7 C39 C38 123.0(2) . .
N7 C39 C40 115.6(2) . .
C38 C39 C40 121.5(2) . .
O8 C40 O7 124.7(2) . .
O8 C40 C39 120.0(2) . .
O7 C40 C39 115.2(2) . .
N7 C35 C36 123.1(3) . .
N7 C35 H35 118.4 . .
C36 C35 H35 118.4 . .
C37 C38 C39 119.0(3) . .
C37 C38 H38 120.5 . .
C39 C38 H38 120.5 . .
C37 C36 C35 119.5(3) . .
C37 C36 H36 120.3 . .
C35 C36 H36 120.3 . .
C36 C37 C38 118.3(3) . .
C36 C37 H37 120.8 . .
C38 C37 H37 120.8 . .
OW1 Na1 O4 122.58(9) . .
OW1 Na1 N4 122.09(9) . .
O4 Na1 N4 108.96(8) . .
OW1 Na1 N5 119.04(10) . .
O4 Na1 N5 104.91(9) . .
N4 Na1 N5 64.39(7) . .
OW1 Na1 N6 88.85(9) . .
O4 Na1 N6 91.04(8) . .
N4 Na1 N6 64.30(7) . .
N5 Na1 N6 128.69(8) . .
OW1 Na1 O7 82.18(8) . .
O4 Na1 O7 62.53(6) . .
N4 Na1 O7 149.96(8) . .
N5 Na1 O7 89.09(8) . .
N6 Na1 O7 139.77(8) . .

loop_
_geom_bond_atom_site_label_1
_geom_bond_atom_site_label_2
_geom_bond_distance
_geom_bond_site_symmetry_2
U1 O2 1.750(2) .
U1 O1 1.7577(19) .
U1 O7 2.3749(18) .
U1 O5 2.4740(18) .
U1 O4 2.4956(16) .
U1 O6 2.5179(19) .
U1 O3 2.5191(17) .
U1 N7 2.668(2) .
U1 C9 2.868(2) .
U1 C1 2.869(2) .
O4 C1 1.257(3) .
O4 Na1 2.299(2) .
C24 N1 1.341(3) .
C24 C25 1.382(3) .
C24 C23 1.488(3) .
O3 C1 1.229(3) .
O5 C9 1.247(3) .
C18 C17 1.365(5) .
C18 C19 1.375(5) .
C18 H18 0.9500 .
C34 N5 1.332(4) .
C34 C33 1.367(5) .
C34 H34 0.9500 .
O6 C9 1.235(3) .
C17 N6 1.334(4) .
C17 H17 0.9500 .
C25 C26 1.381(4) .
C25 H25 0.9500 .
N1 C28 1.335(3) .
C11 C10 1.347(5) .
C11 C12 1.436(5) .
C11 H11 0.9500 .
C33 C32 1.369(5) .
C33 H33 0.9500 .
C7 C6 1.360(4) .
C7 C8 1.415(4) .
C7 H7 0.9500 .
O8 C40 1.229(3) .
N2 C22 1.334(3) .
N2 C23 1.332(3) .
N3 C29 1.335(3) .
N3 C23 1.339(3) .
C30 N5 1.347(4) .
C30 C31 1.378(4) .
C30 C29 1.490(3) .
N4 C29 1.332(3) .
N4 C22 1.334(3) .
N4 Na1 2.478(2) .
N6 C21 1.338(3) .
N6 Na1 2.579(3) .
N5 Na1 2.566(3) .
C3 C4 1.403(3) .
C3 C2 1.432(3) .
C3 C5 1.442(3) 2_577
C21 C20 1.388(4) .
C21 C22 1.484(3) .
C13 C14 1.389(4) .
C13 C12 1.397(4) .
C13 C9 1.515(3) .
C4 C5 1.398(3) .
C4 C1 1.516(3) .
C8 C2 1.353(4) 2_577
C8 H8 0.9500 .
C12 C14 1.441(3) 2_566
C5 C6 1.425(3) .
C5 C3 1.442(3) 2_577
C2 C8 1.353(4) 2_577
C2 H2 0.9500 .
C28 C27 1.381(4) .
C28 H28 0.9500 .
C15 C16 1.348(5) .
C15 C14 1.428(4) .
C15 H15 0.9500 .
C19 C20 1.384(4) .
C19 H19 0.9500 .
C31 C32 1.385(4) .
C31 H31 0.9500 .
C14 C12 1.441(3) 2_566
C6 H6 0.9500 .
C20 H20 0.9500 .
C10 C16 1.416(5) 2_566
C10 H10 0.9500 .
C26 C27 1.367(5) .
C26 H26 0.9500 .
C27 H27 0.9500 .
C32 H32 0.9500 .
C16 C10 1.416(5) 2_566
C16 H16 0.9500 .
O7 C40 1.283(3) .
O7 Na1 2.693(2) .
N7 C39 1.336(3) .
N7 C35 1.341(3) .
C39 C38 1.384(4) .
C39 C40 1.495(4) .
C35 C36 1.379(4) .
C35 H35 0.9500 .
C38 C37 1.384(4) .
C38 H38 0.9500 .
C36 C37 1.364(5) .
C36 H36 0.9500 .
C37 H37 0.9500 .
OW1 Na1 2.300(3) .

loop_
_geom_torsion_atom_site_label_1
_geom_torsion_atom_site_label_2
_geom_torsion_atom_site_label_3
_geom_torsion_atom_site_label_4
_geom_torsion
_geom_torsion_site_symmetry_1
_geom_torsion_site_symmetry_4
C19 C18 C17 N6 -1.0(5) . .
N1 C24 C25 C26 -2.6(4) . .
C23 C24 C25 C26 175.9(3) . .
C25 C24 N1 C28 1.7(4) . .
C23 C24 N1 C28 -176.9(2) . .
N5 C34 C33 C32 -0.1(6) . .
C18 C17 N6 C21 1.6(5) . .
C18 C17 N6 Na1 -167.1(3) . .
C22 N4 C29 N3 -0.2(3) . .
Na1 N4 C29 N3 -178.53(18) . .
C22 N4 C29 C30 179.4(2) . .
Na1 N4 C29 C30 1.1(3) . .
C23 N3 C29 N4 0.0(3) . .
C23 N3 C29 C30 -179.6(2) . .
N5 C30 C29 N4 5.9(3) . .
C31 C30 C29 N4 -173.4(2) . .
N5 C30 C29 N3 -174.4(2) . .
C31 C30 C29 N3 6.2(4) . .
C33 C34 N5 C30 0.7(5) . .
C33 C34 N5 Na1 -169.2(3) . .
C31 C30 N5 C34 -0.9(4) . .
C29 C30 N5 C34 179.8(3) . .
C31 C30 N5 Na1 169.5(2) . .
C29 C30 N5 Na1 -9.8(3) . .
C17 N6 C21 C20 -0.8(4) . .
Na1 N6 C21 C20 168.4(2) . .
C17 N6 C21 C22 -179.8(2) . .
Na1 N6 C21 C22 -10.7(3) . .
C2 C3 C4 C5 -179.0(2) . .
C5 C3 C4 C5 -0.2(3) 2_577 .
C2 C3 C4 C1 1.2(3) . .
C5 C3 C4 C1 -179.99(19) 2_577 .
U1 O3 C1 O4 -12.1(3) . .
U1 O3 C1 C4 165.4(2) . .
Na1 O4 C1 O3 169.7(2) . .
U1 O4 C1 O3 12.3(3) . .
Na1 O4 C1 C4 -7.9(4) . .
U1 O4 C1 C4 -165.33(19) . .
Na1 O4 C1 U1 157.5(3) . .
C5 C4 C1 O3 77.6(3) . .
C3 C4 C1 O3 -102.6(3) . .
C5 C4 C1 O4 -104.9(3) . .
C3 C4 C1 O4 75.0(3) . .
C5 C4 C1 U1 172.3(6) . .
C3 C4 C1 U1 -7.9(8) . .
C6 C7 C8 C2 -1.0(4) . 2_577
C23 N2 C22 N4 1.2(4) . .
C23 N2 C22 C21 -178.5(2) . .
C29 N4 C22 N2 -0.4(3) . .
Na1 N4 C22 N2 177.91(18) . .
C29 N4 C22 C21 179.2(2) . .
Na1 N4 C22 C21 -2.4(3) . .
N6 C21 C22 N2 -171.6(2) . .
C20 C21 C22 N2 9.3(3) . .
N6 C21 C22 N4 8.7(3) . .
C20 C21 C22 N4 -170.3(2) . .
C22 N2 C23 N3 -1.4(4) . .
C22 N2 C23 C24 178.6(2) . .
C29 N3 C23 N2 0.9(3) . .
C29 N3 C23 C24 -179.1(2) . .
N1 C24 C23 N2 173.1(2) . .
C25 C24 C23 N2 -5.5(3) . .
N1 C24 C23 N3 -6.8(3) . .
C25 C24 C23 N3 174.5(2) . .
C14 C13 C12 C11 -175.9(3) . .
C9 C13 C12 C11 3.4(4) . .
C14 C13 C12 C14 1.9(4) . 2_566
C9 C13 C12 C14 -178.9(2) . 2_566
C10 C11 C12 C13 178.4(3) . .
C10 C11 C12 C14 0.7(5) . 2_566
C3 C4 C5 C6 -179.0(2) . .
C1 C4 C5 C6 0.8(3) . .
C3 C4 C5 C3 0.2(3) . 2_577
C1 C4 C5 C3 179.99(19) . 2_577
C4 C3 C2 C8 178.8(2) . 2_577
C5 C3 C2 C8 0.0(3) 2_577 2_577
C24 N1 C28 C27 0.5(4) . .
C17 C18 C19 C20 -0.5(5) . .
N5 C30 C31 C32 0.5(5) . .
C29 C30 C31 C32 179.7(3) . .
C12 C13 C14 C15 179.5(3) . .
C9 C13 C14 C15 0.2(4) . .
C12 C13 C14 C12 -1.9(4) . 2_566
C9 C13 C14 C12 178.8(2) . 2_566
C16 C15 C14 C13 176.5(3) . .
C16 C15 C14 C12 -2.2(4) . 2_566
C8 C7 C6 C5 1.2(4) . .
C4 C5 C6 C7 178.4(2) . .
C3 C5 C6 C7 -0.8(4) 2_577 .
C18 C19 C20 C21 1.2(4) . .
N6 C21 C20 C19 -0.6(4) . .
C22 C21 C20 C19 178.5(2) . .
C12 C11 C10 C16 1.9(6) . 2_566
C24 C25 C26 C27 1.3(5) . .
U1 O6 C9 O5 -3.8(3) . .
U1 O6 C9 C13 175.9(3) . .
U1 O5 C9 O6 3.9(4) . .
U1 O5 C9 C13 -175.8(3) . .
C14 C13 C9 O6 -93.5(4) . .
C12 C13 C9 O6 87.2(4) . .
C14 C13 C9 O5 86.2(4) . .
C12 C13 C9 O5 -93.1(4) . .
C25 C26 C27 C28 0.7(5) . .
N1 C28 C27 C26 -1.7(5) . .
C34 C33 C32 C31 -0.4(5) . .
C30 C31 C32 C33 0.2(5) . .
C14 C15 C16 C10 -0.3(6) . 2_566
C35 N7 C39 C38 -3.2(4) . .
U1 N7 C39 C38 170.1(2) . .
C35 N7 C39 C40 176.7(3) . .
U1 N7 C39 C40 -9.9(3) . .
U1 O7 C40 O8 -165.7(2) . .
Na1 O7 C40 O8 12.8(4) . .
U1 O7 C40 C39 16.9(4) . .
Na1 O7 C40 C39 -164.64(17) . .
N7 C39 C40 O8 -179.8(3) . .
C38 C39 C40 O8 0.2(5) . .
N7 C39 C40 O7 -2.2(4) . .
C38 C39 C40 O7 177.7(3) . .
C39 N7 C35 C36 2.2(4) . .
U1 N7 C35 C36 -170.3(2) . .
N7 C39 C38 C37 2.0(5) . .
C40 C39 C38 C37 -177.9(3) . .
N7 C35 C36 C37 0.0(5) . .
C35 C36 C37 C38 -1.2(5) . .
C39 C38 C37 C36 0.3(5) . .
